data_7023241
loop_
_publ_author_name
'Smith, Rebecca A.'
'Stokes, Emily C.'
'Langdon-Jones, Emily E'
'Platts, James A.'
'Kariuki, Benson M.'
'Hallett, Andrew J.'
'Pope, Simon J. A.'

_publ_section_title
;
 Cyclometalated cinchophen ligands on iridium(III): towards water-soluble
 complexes with visible luminescence.
;
_journal_issue 28
_journal_name_full 'Dalton transactions (Cambridge, England : 2003)'
_journal_page_first 10347
_journal_page_last 10357
_journal_paper_doi 10.1039/c3dt51098k
_journal_volume 42
_journal_year 2013
_chemical_formula_sum 'C66 H57 F6 Ir N5 O5 P'
_chemical_formula_weight 1337.34
_chemical_name_systematic
;
?
;
_space_group_IT_number 14
_symmetry_cell_setting monoclinic
_symmetry_space_group_name_Hall '-P 2yab'
_symmetry_space_group_name_H-M 'P 1 21/a 1'
_atom_sites_solution_hydrogens geom
_atom_sites_solution_primary direct
_atom_sites_solution_secondary difmap
_audit_creation_method SHELXL-97
_cell_angle_alpha 90.00
_cell_angle_beta 96.3930(10)
_cell_angle_gamma 90.00
_cell_formula_units_Z 4
_cell_length_a 15.3862(3)
_cell_length_b 20.0202(4)
_cell_length_c 19.0094(3)
_cell_measurement_reflns_used 7656
_cell_measurement_temperature 150(2)
_cell_measurement_theta_max 25.69
_cell_measurement_theta_min 1.68
_cell_volume 5819.14(19)
_computing_cell_refinement DENZO/SCALEPACK
_computing_data_collection 'cOLLECT,Nonius BV, 1997-2001'
_computing_data_reduction DENZO/SCALEPACK
_computing_structure_refinement SHELXL-97
_computing_structure_solution SHELXs-97
_diffrn_ambient_temperature 150(2)
_diffrn_measured_fraction_theta_full 0.973
_diffrn_measured_fraction_theta_max 0.973
_diffrn_measurement_device_type KappaCCD
_diffrn_measurement_method CCD
_diffrn_radiation_monochromator graphite
_diffrn_radiation_source 'fine-focus sealed tube'
_diffrn_radiation_type MoK\a
_diffrn_radiation_wavelength 0.71073
_diffrn_reflns_av_R_equivalents 0.0682
_diffrn_reflns_av_sigmaI/netI 0.0953
_diffrn_reflns_limit_h_max 17
_diffrn_reflns_limit_h_min -18
_diffrn_reflns_limit_k_max 24
_diffrn_reflns_limit_k_min -24
_diffrn_reflns_limit_l_max 23
_diffrn_reflns_limit_l_min -23
_diffrn_reflns_number 20180
_diffrn_reflns_theta_full 25.69
_diffrn_reflns_theta_max 25.69
_diffrn_reflns_theta_min 1.68
_exptl_absorpt_coefficient_mu 2.397
_exptl_absorpt_correction_T_max 0.9102
_exptl_absorpt_correction_T_min 0.7618
_exptl_absorpt_correction_type empirical
_exptl_absorpt_process_details Denzo/Scalepack
_exptl_crystal_colour red
_exptl_crystal_density_diffrn 1.526
_exptl_crystal_density_method 'not measured'
_exptl_crystal_description block
_exptl_crystal_F_000 2696
_exptl_crystal_size_max 0.12
_exptl_crystal_size_mid 0.04
_exptl_crystal_size_min 0.04
_refine_diff_density_max 1.176
_refine_diff_density_min -1.309
_refine_diff_density_rms 0.158
_refine_ls_extinction_coef 0.00225(10)
_refine_ls_extinction_expression Fc^*^=kFc[1+0.001xFc^2^\l^3^/sin(2\q)]^-1/4^
_refine_ls_extinction_method SHELXL
_refine_ls_goodness_of_fit_ref 1.108
_refine_ls_hydrogen_treatment constr
_refine_ls_matrix_type full
_refine_ls_number_parameters 763
_refine_ls_number_reflns 10780
_refine_ls_number_restraints 18
_refine_ls_restrained_S_all 1.109
_refine_ls_R_factor_all 0.1121
_refine_ls_R_factor_gt 0.0688
_refine_ls_shift/su_max 0.008
_refine_ls_shift/su_mean 0.000
_refine_ls_structure_factor_coef Fsqd
_refine_ls_weighting_details 'calc w=1/[\s^2^(Fo^2^)+(0.0265P)^2^+42.0798P] where P=(Fo^2^+2Fc^2^)/3'
_refine_ls_weighting_scheme calc
_refine_ls_wR_factor_gt 0.1198
_refine_ls_wR_factor_ref 0.1364
_reflns_number_gt 7656
_reflns_number_total 10780
_reflns_threshold_expression >2\s(I)
_cod_data_source_file c3dt51098k.txt
_cod_data_source_block 3e
_cod_depositor_comments
;
The following automatic conversions were performed:

'_symmetry_cell_setting' value 'Monoclinic' changed to 'monoclinic'
according to /home/saulius/struct/CIF-dictionaries/cif_core.dic
dictionary named 'cif_core.dic' version 2.4.2 from
2011-04-26.

'_exptl_absorpt_correction_type' value 'Empirical'
changed to 'empirical' according to
/home/saulius/struct/CIF-dictionaries/cif_core.dic dictionary named
'cif_core.dic' version 2.4.2 from 2011-04-26.

Automatic conversion script
Id: cif_fix_values 1891 2012-01-12 08:04:46Z andrius 
;
_cod_original_sg_symbol_H-M P21/a
_cod_database_code 7023241

loop_
_symmetry_equiv_pos_as_xyz
'x, y, z'
'-x+1/2, y+1/2, -z'
'-x, -y, -z'
'x-1/2, -y-1/2, z'

loop_
_atom_site_label
_atom_site_type_symbol
_atom_site_fract_x
_atom_site_fract_y
_atom_site_fract_z
_atom_site_U_iso_or_equiv
_atom_site_adp_type
_atom_site_occupancy
_atom_site_symmetry_multiplicity
_atom_site_calc_flag
_atom_site_refinement_flags
C1 C 0.2592(5) 0.2036(4) 0.3792(4) 0.0230(18) Uani 1 1 d .
C2 C 0.1984(5) 0.2546(4) 0.3580(4) 0.0281(19) Uani 1 1 d .
H2 H 0.1720 0.2559 0.3116 0.034 Uiso 1 1 calc R
C3 C 0.1777(5) 0.3027(4) 0.4059(4) 0.029(2) Uani 1 1 d .
H3 H 0.1380 0.3360 0.3906 0.035 Uiso 1 1 calc R
C4 C 0.2145(5) 0.3028(4) 0.4762(4) 0.030(2) Uani 1 1 d .
H4 H 0.1978 0.3344 0.5080 0.036 Uiso 1 1 calc R
C5 C 0.2771(6) 0.2545(4) 0.4978(4) 0.0286(19) Uani 1 1 d .
H5 H 0.3032 0.2536 0.5443 0.034 Uiso 1 1 calc R
C6 C 0.3001(5) 0.2074(4) 0.4490(4) 0.0219(17) Uani 1 1 d .
C7 C 0.3727(5) 0.1608(4) 0.4627(4) 0.0256(19) Uani 1 1 d .
C8 C 0.4292(6) 0.1599(4) 0.5268(4) 0.031(2) Uani 1 1 d .
H8 H 0.4154 0.1860 0.5645 0.037 Uiso 1 1 calc R
C9 C 0.5248(6) 0.0829(4) 0.4757(4) 0.0275(19) Uani 1 1 d .
C10 C 0.6022(5) 0.0437(4) 0.4765(5) 0.0286(19) Uani 1 1 d .
H10 H 0.6412 0.0415 0.5176 0.034 Uiso 1 1 calc R
C11 C 0.6199(5) 0.0092(4) 0.4177(5) 0.031(2) Uani 1 1 d .
H11 H 0.6702 -0.0167 0.4188 0.037 Uiso 1 1 calc R
C12 C 0.5612(6) 0.0133(4) 0.3555(5) 0.033(2) Uani 1 1 d .
H12 H 0.5746 -0.0088 0.3150 0.040 Uiso 1 1 calc R
C13 C 0.4850(6) 0.0490(4) 0.3531(4) 0.030(2) Uani 1 1 d .
H13 H 0.4465 0.0501 0.3118 0.036 Uiso 1 1 calc R
C14 C 0.4656(5) 0.0837(4) 0.4132(4) 0.0234(18) Uani 1 1 d .
C15 C 0.5035(5) 0.1218(4) 0.5348(4) 0.0262(17) Uani 1 1 d .
C16 C 0.5602(6) 0.1238(5) 0.6042(4) 0.0314(19) Uani 1 1 d .
C17 C 0.5624(9) 0.1570(9) 0.7263(6) 0.099(6) Uani 1 1 d .
H17A H 0.6095 0.1245 0.7332 0.118 Uiso 1 1 calc R
H17B H 0.5875 0.2013 0.7327 0.118 Uiso 1 1 calc R
C18 C 0.5014(11) 0.1458(12) 0.7768(7) 0.154(10) Uani 1 1 d .
H18A H 0.4448 0.1619 0.7579 0.231 Uiso 1 1 calc R
H18B H 0.5206 0.1692 0.8198 0.231 Uiso 1 1 calc R
H18C H 0.4980 0.0989 0.7864 0.231 Uiso 1 1 calc R
C19 C 0.3546(6) 0.1839(4) 0.2647(4) 0.0264(19) Uani 1 1 d .
C20 C 0.4396(6) 0.2100(4) 0.2801(4) 0.0295(19) Uani 1 1 d .
H20 H 0.4731 0.1981 0.3220 0.035 Uiso 1 1 calc R
C21 C 0.4733(6) 0.2529(4) 0.2340(5) 0.033(2) Uani 1 1 d .
H21 H 0.5297 0.2691 0.2455 0.040 Uiso 1 1 calc R
C22 C 0.4270(6) 0.2730(5) 0.1712(5) 0.039(2) Uani 1 1 d .
H22 H 0.4509 0.3033 0.1416 0.046 Uiso 1 1 calc R
C23 C 0.3449(6) 0.2471(4) 0.1535(4) 0.035(2) Uani 1 1 d .
H23 H 0.3130 0.2592 0.1110 0.042 Uiso 1 1 calc R
C24 C 0.3085(5) 0.2023(4) 0.1992(4) 0.0258(19) Uani 1 1 d .
C25 C 0.2252(5) 0.1693(4) 0.1831(4) 0.0247(19) Uani 1 1 d .
C26 C 0.1847(6) 0.1614(4) 0.1126(4) 0.030(2) Uani 1 1 d .
H26 H 0.2038 0.1867 0.0763 0.036 Uiso 1 1 calc R
C27 C 0.1185(5) 0.1171(4) 0.0980(4) 0.0281(18) Uani 1 1 d .
C28 C 0.0789(5) 0.0873(4) 0.1550(4) 0.0274(19) Uani 1 1 d .
C29 C 0.0049(6) 0.0457(5) 0.1449(5) 0.039(2) Uani 1 1 d .
H29 H -0.0173 0.0327 0.0995 0.046 Uiso 1 1 calc R
C30 C -0.0346(6) 0.0241(5) 0.2024(5) 0.038(2) Uani 1 1 d .
H30 H -0.0817 -0.0052 0.1958 0.045 Uiso 1 1 calc R
C31 C -0.0042(6) 0.0463(4) 0.2707(4) 0.033(2) Uani 1 1 d .
H31 H -0.0345 0.0348 0.3085 0.040 Uiso 1 1 calc R
C32 C 0.0692(5) 0.0843(4) 0.2822(4) 0.0294(19) Uani 1 1 d .
H32 H 0.0894 0.0978 0.3279 0.035 Uiso 1 1 calc R
C33 C 0.1149(5) 0.1035(4) 0.2247(4) 0.0249(18) Uani 1 1 d .
C34 C 0.0962(7) 0.0982(5) 0.0228(4) 0.043(3) Uani 1 1 d .
C35 C 0.0651(8) 0.1313(6) -0.0963(5) 0.059(3) Uani 1 1 d .
H35A H 0.0174 0.0994 -0.1033 0.070 Uiso 1 1 calc R
H35B H 0.1163 0.1117 -0.1136 0.070 Uiso 1 1 calc R
C36 C 0.0407(9) 0.1946(6) -0.1353(6) 0.072(4) Uani 1 1 d .
H36A H 0.0880 0.2260 -0.1275 0.108 Uiso 1 1 calc R
H36B H -0.0107 0.2132 -0.1183 0.108 Uiso 1 1 calc R
H36C H 0.0290 0.1854 -0.1850 0.108 Uiso 1 1 calc R
C37 C 0.3173(6) 0.0242(4) 0.2012(4) 0.030(2) Uani 1 1 d .
H37 H 0.3510 0.0579 0.1843 0.035 Uiso 1 1 calc R
C38 C 0.2937(6) -0.0299(4) 0.1574(4) 0.035(2) Uani 1 1 d .
H38 H 0.3115 -0.0312 0.1122 0.042 Uiso 1 1 calc R
C39 C 0.2444(6) -0.0815(4) 0.1796(4) 0.030(2) Uani 1 1 d .
C40 C 0.2190(5) -0.0778(4) 0.2495(4) 0.0253(18) Uani 1 1 d .
C41 C 0.2420(5) -0.0197(4) 0.2893(4) 0.0213(17) Uani 1 1 d .
C42 C 0.1687(5) -0.1274(4) 0.2814(4) 0.0316(19) Uani 1 1 d .
H42 H 0.1523 -0.1660 0.2561 0.038 Uiso 1 1 calc R
C43 C 0.1445(5) -0.1196(4) 0.3475(4) 0.0304(18) Uani 1 1 d .
H43 H 0.1163 -0.1546 0.3678 0.036 Uiso 1 1 calc R
C44 C 0.1611(5) -0.0588(4) 0.3870(4) 0.0269(19) Uani 1 1 d .
C45 C 0.2089(5) -0.0089(4) 0.3567(4) 0.0253(18) Uani 1 1 d .
C46 C 0.1321(5) -0.0459(4) 0.4538(4) 0.0267(19) Uani 1 1 d .
C47 C 0.1540(5) 0.0151(4) 0.4843(4) 0.0264(18) Uani 1 1 d .
H47 H 0.1382 0.0242 0.5292 0.032 Uiso 1 1 calc R
C48 C 0.1983(5) 0.0629(4) 0.4507(4) 0.0280(19) Uani 1 1 d .
H48 H 0.2100 0.1038 0.4730 0.034 Uiso 1 1 calc R
C49 C 0.2154(6) -0.1373(4) 0.1308(4) 0.031(2) Uani 1 1 d .
C50 C 0.1731(6) -0.1226(5) 0.0638(4) 0.040(2) Uani 1 1 d .
H50 H 0.1644 -0.0782 0.0501 0.048 Uiso 1 1 calc R
C51 C 0.1443(7) -0.1729(5) 0.0177(5) 0.051(3) Uani 1 1 d .
H51 H 0.1138 -0.1626 -0.0260 0.061 Uiso 1 1 calc R
C52 C 0.1608(7) -0.2388(5) 0.0365(5) 0.050(3) Uani 1 1 d .
H52 H 0.1419 -0.2726 0.0049 0.060 Uiso 1 1 calc R
C53 C 0.2045(7) -0.2553(5) 0.1012(5) 0.048(3) Uani 1 1 d .
H53 H 0.2159 -0.2997 0.1131 0.057 Uiso 1 1 calc R
C54 C 0.2319(6) -0.2038(5) 0.1492(5) 0.041(2) Uani 1 1 d .
H54 H 0.2611 -0.2143 0.1933 0.049 Uiso 1 1 calc R
C55 C 0.0831(6) -0.0955(4) 0.4914(4) 0.0285(19) Uani 1 1 d .
C56 C 0.0083(6) -0.1275(5) 0.4578(5) 0.037(2) Uani 1 1 d .
H56 H -0.0116 -0.1178 0.4109 0.044 Uiso 1 1 calc R
C57 C -0.0354(6) -0.1735(4) 0.4956(5) 0.040(2) Uani 1 1 d .
H57 H -0.0851 -0.1948 0.4740 0.048 Uiso 1 1 calc R
C58 C -0.0052(6) -0.1881(4) 0.5658(5) 0.041(2) Uani 1 1 d .
H58 H -0.0340 -0.2198 0.5903 0.049 Uiso 1 1 calc R
C59 C 0.0675(6) -0.1556(4) 0.5994(5) 0.037(2) Uani 1 1 d .
H59 H 0.0871 -0.1651 0.6464 0.044 Uiso 1 1 calc R
C60 C 0.1104(6) -0.1094(4) 0.5625(4) 0.033(2) Uani 1 1 d .
H60 H 0.1584 -0.0869 0.5852 0.039 Uiso 1 1 calc R
C61 C 0.2628(10) -0.1029(7) 0.7659(7) 0.091(5) Uani 1 1 d .
H61A H 0.2130 -0.1203 0.7862 0.136 Uiso 1 1 calc R
H61B H 0.2586 -0.1147 0.7167 0.136 Uiso 1 1 calc R
H61C H 0.2642 -0.0552 0.7706 0.136 Uiso 1 1 calc R
C62 C 0.3448(11) -0.1320(9) 0.8038(7) 0.107(5) Uani 1 1 d .
H62A H 0.3478 -0.1791 0.7924 0.128 Uiso 1 1 calc R
H62B H 0.3951 -0.1101 0.7873 0.128 Uiso 1 1 calc R
C63 C 0.4218(12) -0.1573(9) 0.9218(10) 0.128(7) Uani 1 1 d .
H63A H 0.4767 -0.1385 0.9104 0.154 Uiso 1 1 calc R
H63B H 0.4218 -0.2046 0.9106 0.154 Uiso 1 1 calc R
C64 C 0.4148(14) -0.1484(11) 1.0007(9) 0.156(9) Uani 1 1 d .
H64A H 0.4133 -0.1016 1.0116 0.234 Uiso 1 1 calc R
H64B H 0.4645 -0.1686 1.0275 0.234 Uiso 1 1 calc R
H64C H 0.3622 -0.1693 1.0126 0.234 Uiso 1 1 calc R
C65 C 0.3169(16) 0.0609(11) -0.0263(11) 0.132(7) Uani 1 1 d U
C66 C 0.277(2) 0.0199(15) -0.0863(15) 0.246(14) Uani 1 1 d U
H66A H 0.3176 0.0145 -0.1204 0.369 Uiso 1 1 calc R
H66B H 0.2251 0.0419 -0.1081 0.369 Uiso 1 1 calc R
H66C H 0.2613 -0.0231 -0.0691 0.369 Uiso 1 1 calc R
N1 N 0.3882(4) 0.1211(3) 0.4079(3) 0.0225(14) Uani 1 1 d .
N2 N 0.1933(4) 0.1385(3) 0.2375(3) 0.0257(16) Uani 1 1 d .
N3 N 0.2937(4) 0.0300(3) 0.2664(3) 0.0232(15) Uani 1 1 d .
N4 N 0.2256(4) 0.0528(3) 0.3865(3) 0.0253(15) Uani 1 1 d .
N5 N 0.3349(11) 0.0864(7) 0.0231(8) 0.116(5) Uani 1 1 d U
O1 O 0.5160(5) 0.1504(5) 0.6536(3) 0.076(3) Uani 1 1 d .
O2 O 0.6324(4) 0.1042(4) 0.6157(3) 0.054(2) Uani 1 1 d .
O3 O 0.0836(4) 0.1481(3) -0.0212(3) 0.0448(17) Uani 1 1 d .
O4 O 0.0881(4) 0.0388(3) 0.0039(3) 0.0444(17) Uani 1 1 d .
O5 O 0.3484(7) -0.1244(5) 0.8782(5) 0.102(3) Uani 1 1 d .
Ir1 Ir 0.28894(2) 0.124156(17) 0.324515(16) 0.02481(13) Uani 1 1 d .
P1 P 0.21476(17) 0.12622(16) 0.69418(13) 0.0485(6) Uani 1 1 d .
F1 F 0.1522(6) 0.0656(5) 0.6793(5) 0.127(4) Uani 1 1 d .
F2 F 0.1363(6) 0.1744(5) 0.6791(5) 0.137(4) Uani 1 1 d .
F3 F 0.2271(6) 0.1279(4) 0.6141(3) 0.095(2) Uani 1 1 d .
F4 F 0.2749(7) 0.1882(4) 0.7102(6) 0.135(4) Uani 1 1 d .
F5 F 0.2959(5) 0.0799(4) 0.7108(4) 0.096(3) Uani 1 1 d .
F6 F 0.2009(6) 0.1243(6) 0.7762(4) 0.133(4) Uani 1 1 d .

loop_
_atom_site_aniso_label
_atom_site_aniso_U_11
_atom_site_aniso_U_22
_atom_site_aniso_U_33
_atom_site_aniso_U_23
_atom_site_aniso_U_13
_atom_site_aniso_U_12
C1 0.017(4) 0.024(4) 0.029(4) 0.004(4) 0.003(3) 0.000(3)
C2 0.028(5) 0.029(5) 0.026(4) -0.004(4) -0.001(4) 0.003(4)
C3 0.028(5) 0.023(4) 0.037(5) -0.004(4) 0.002(4) 0.004(4)
C4 0.032(5) 0.024(4) 0.035(5) -0.008(4) 0.007(4) 0.005(4)
C5 0.034(5) 0.025(4) 0.026(4) -0.009(4) 0.000(4) -0.005(4)
C6 0.022(4) 0.024(4) 0.020(4) 0.001(3) 0.002(3) 0.000(3)
C7 0.030(5) 0.027(4) 0.020(4) 0.002(4) 0.005(4) -0.009(4)
C8 0.031(5) 0.031(5) 0.029(5) -0.005(4) -0.003(4) -0.003(4)
C9 0.033(5) 0.025(4) 0.023(4) 0.001(4) -0.001(4) -0.005(4)
C10 0.024(5) 0.019(4) 0.042(5) -0.001(4) -0.001(4) -0.004(4)
C11 0.021(5) 0.019(4) 0.051(6) 0.002(4) 0.000(4) 0.002(4)
C12 0.036(5) 0.031(5) 0.035(5) -0.004(4) 0.010(4) 0.002(4)
C13 0.032(5) 0.024(4) 0.035(5) 0.002(4) 0.003(4) -0.002(4)
C14 0.025(5) 0.023(4) 0.022(4) -0.001(3) 0.004(3) -0.003(4)
C15 0.030(5) 0.024(4) 0.024(4) 0.007(4) -0.001(3) -0.009(4)
C16 0.038(5) 0.033(5) 0.023(4) 0.004(4) 0.004(4) 0.000(5)
C17 0.080(10) 0.160(15) 0.046(7) -0.048(8) -0.036(7) 0.037(10)
C18 0.115(14) 0.31(3) 0.036(7) -0.042(12) -0.006(8) -0.042(17)
C19 0.040(5) 0.020(4) 0.020(4) -0.004(3) 0.003(4) 0.002(4)
C20 0.034(5) 0.029(5) 0.026(4) 0.001(4) 0.003(4) 0.001(4)
C21 0.031(5) 0.029(5) 0.040(5) 0.005(4) 0.003(4) -0.003(4)
C22 0.037(6) 0.042(6) 0.036(5) 0.015(4) 0.003(4) -0.010(5)
C23 0.048(6) 0.037(5) 0.019(4) 0.008(4) -0.007(4) -0.012(4)
C24 0.028(5) 0.030(5) 0.019(4) 0.003(4) 0.004(3) -0.006(4)
C25 0.031(5) 0.023(4) 0.021(4) 0.002(3) 0.008(4) -0.001(4)
C26 0.032(5) 0.036(5) 0.021(4) 0.011(4) 0.000(4) 0.005(4)
C27 0.025(4) 0.032(5) 0.024(4) -0.005(4) -0.009(3) 0.001(4)
C28 0.032(5) 0.023(4) 0.026(4) -0.007(4) -0.002(4) -0.001(4)
C29 0.041(6) 0.041(5) 0.032(5) -0.005(4) -0.008(4) -0.001(5)
C30 0.031(5) 0.037(5) 0.046(6) -0.001(4) 0.006(4) -0.005(4)
C31 0.027(5) 0.043(5) 0.033(5) -0.003(4) 0.012(4) -0.001(4)
C32 0.029(5) 0.029(5) 0.030(5) 0.003(4) 0.004(4) 0.006(4)
C33 0.020(4) 0.025(4) 0.029(4) 0.000(3) -0.002(3) -0.005(3)
C34 0.062(7) 0.054(6) 0.011(4) -0.001(4) -0.003(4) 0.036(5)
C35 0.084(8) 0.059(7) 0.030(5) -0.013(5) -0.008(5) -0.005(7)
C36 0.082(9) 0.085(9) 0.048(7) 0.022(7) -0.002(6) 0.004(8)
C37 0.035(5) 0.029(5) 0.026(5) -0.001(4) 0.007(4) 0.002(4)
C38 0.040(6) 0.040(5) 0.026(5) -0.001(4) 0.015(4) 0.006(4)
C39 0.035(5) 0.031(5) 0.024(4) 0.000(4) 0.004(4) 0.005(4)
C40 0.024(5) 0.025(4) 0.027(4) -0.001(4) 0.001(3) 0.005(4)
C41 0.021(4) 0.022(4) 0.021(4) 0.005(3) 0.003(3) -0.003(3)
C42 0.038(5) 0.023(4) 0.032(5) -0.010(4) 0.001(4) -0.005(4)
C43 0.033(5) 0.026(4) 0.032(4) -0.001(4) 0.001(4) 0.006(4)
C44 0.030(5) 0.024(4) 0.026(4) -0.001(4) 0.001(4) 0.003(4)
C45 0.026(5) 0.025(4) 0.025(4) 0.004(4) 0.006(4) 0.001(4)
C46 0.030(5) 0.026(4) 0.024(4) 0.000(4) 0.002(4) 0.005(4)
C47 0.024(5) 0.031(5) 0.025(4) 0.001(4) 0.008(4) 0.002(4)
C48 0.039(5) 0.023(4) 0.022(4) -0.003(4) 0.005(4) 0.002(4)
C49 0.043(5) 0.024(5) 0.026(4) -0.008(4) 0.006(4) -0.002(4)
C50 0.056(6) 0.035(5) 0.031(5) -0.004(5) 0.007(4) -0.006(5)
C51 0.069(8) 0.044(6) 0.039(6) -0.007(5) 0.000(5) 0.003(5)
C52 0.074(8) 0.034(5) 0.043(6) -0.017(5) 0.007(5) -0.012(5)
C53 0.072(8) 0.024(5) 0.044(6) -0.010(4) -0.005(5) -0.004(5)
C54 0.049(6) 0.039(6) 0.036(5) -0.008(4) 0.009(4) -0.003(5)
C55 0.031(5) 0.021(4) 0.035(5) 0.001(4) 0.007(4) 0.001(4)
C56 0.035(5) 0.034(5) 0.043(5) 0.005(5) 0.009(4) 0.005(5)
C57 0.039(6) 0.027(5) 0.057(6) -0.001(5) 0.017(5) -0.001(4)
C58 0.052(7) 0.030(5) 0.046(6) 0.007(4) 0.028(5) 0.002(5)
C59 0.041(6) 0.037(5) 0.035(5) 0.006(4) 0.015(4) 0.006(5)
C60 0.044(6) 0.020(5) 0.035(5) 0.001(4) 0.008(4) 0.001(4)
C61 0.114(13) 0.087(11) 0.074(9) -0.013(8) 0.026(9) 0.007(9)
C62 0.113(13) 0.132(15) 0.080(10) -0.041(11) 0.030(9) 0.002(12)
C63 0.112(15) 0.113(14) 0.153(17) -0.043(13) -0.010(13) 0.045(12)
C64 0.17(2) 0.21(2) 0.089(13) 0.031(14) 0.040(13) 0.082(18)
C65 0.187(16) 0.099(12) 0.105(12) 0.022(10) -0.013(12) 0.020(12)
C66 0.28(2) 0.24(2) 0.212(19) -0.021(16) -0.013(16) 0.069(17)
N1 0.029(4) 0.016(3) 0.023(3) 0.002(3) 0.007(3) -0.002(3)
N2 0.033(4) 0.018(4) 0.028(4) -0.006(3) 0.008(3) 0.005(3)
N3 0.022(4) 0.030(4) 0.017(3) 0.004(3) 0.001(3) 0.003(3)
N4 0.030(4) 0.025(4) 0.021(3) -0.002(3) 0.000(3) -0.002(3)
N5 0.151(12) 0.099(10) 0.102(10) -0.003(8) 0.035(9) -0.017(9)
O1 0.059(5) 0.130(8) 0.035(4) -0.029(4) -0.019(4) 0.046(5)
O2 0.037(4) 0.083(6) 0.038(4) 0.000(4) -0.011(3) 0.019(4)
O3 0.060(5) 0.039(4) 0.030(3) 0.001(3) -0.017(3) 0.005(3)
O4 0.060(5) 0.040(4) 0.032(3) -0.007(3) 0.002(3) -0.003(3)
O5 0.109(8) 0.096(7) 0.100(7) -0.030(7) 0.001(6) 0.019(7)
Ir1 0.02827(19) 0.02266(17) 0.02329(18) -0.00067(16) 0.00196(12) 0.00006(17)
P1 0.0431(15) 0.0529(16) 0.0487(15) -0.0107(15) 0.0009(12) 0.0092(15)
F1 0.119(7) 0.124(8) 0.131(8) 0.033(6) -0.017(6) -0.062(6)
F2 0.121(8) 0.166(9) 0.114(7) -0.040(7) -0.035(6) 0.087(7)
F3 0.153(7) 0.090(5) 0.045(4) 0.001(4) 0.017(4) 0.000(6)
F4 0.140(9) 0.077(6) 0.173(9) -0.035(6) -0.050(7) -0.013(6)
F5 0.077(5) 0.109(6) 0.100(6) -0.020(5) 0.001(4) 0.044(5)
F6 0.113(7) 0.242(12) 0.045(4) -0.011(6) 0.017(4) 0.048(8)

loop_
_atom_type_symbol
_atom_type_description
_atom_type_scat_dispersion_real
_atom_type_scat_dispersion_imag
_atom_type_scat_source
C C 0.0033 0.0016 'International Tables Vol C Tables 4.2.6.8 and 6.1.1.4'
H H 0.0000 0.0000 'International Tables Vol C Tables 4.2.6.8 and 6.1.1.4'
N N 0.0061 0.0033 'International Tables Vol C Tables 4.2.6.8 and 6.1.1.4'
O O 0.0106 0.0060 'International Tables Vol C Tables 4.2.6.8 and 6.1.1.4'
Ir Ir -1.4442 7.9887 'International Tables Vol C Tables 4.2.6.8 and 6.1.1.4'
P P 0.1023 0.0942 'International Tables Vol C Tables 4.2.6.8 and 6.1.1.4'
F F 0.0171 0.0103 'International Tables Vol C Tables 4.2.6.8 and 6.1.1.4'

loop_
_geom_angle_atom_site_label_1
_geom_angle_atom_site_label_2
_geom_angle_atom_site_label_3
_geom_angle
C6 C1 C2 116.3(7)
C6 C1 Ir1 115.6(6)
C2 C1 Ir1 127.9(6)
C3 C2 C1 120.5(8)
C3 C2 H2 119.8
C1 C2 H2 119.8
C2 C3 C4 122.2(8)
C2 C3 H3 118.9
C4 C3 H3 118.9
C3 C4 C5 118.4(7)
C3 C4 H4 120.8
C5 C4 H4 120.8
C4 C5 C6 119.4(7)
C4 C5 H5 120.3
C6 C5 H5 120.3
C5 C6 C1 122.9(7)
C5 C6 C7 124.1(7)
C1 C6 C7 112.8(7)
N1 C7 C8 120.8(8)
N1 C7 C6 115.9(7)
C8 C7 C6 123.1(7)
C15 C8 C7 121.9(8)
C15 C8 H8 119.1
C7 C8 H8 119.1
C14 C9 C10 118.4(7)
C14 C9 C15 118.0(7)
C10 C9 C15 123.6(7)
C11 C10 C9 120.7(8)
C11 C10 H10 119.6
C9 C10 H10 119.6
C10 C11 C12 119.4(8)
C10 C11 H11 120.3
C12 C11 H11 120.3
C13 C12 C11 121.7(8)
C13 C12 H12 119.2
C11 C12 H12 119.2
C12 C13 C14 119.5(8)
C12 C13 H13 120.3
C14 C13 H13 120.3
C13 C14 N1 117.7(7)
C13 C14 C9 120.3(8)
N1 C14 C9 121.9(7)
C8 C15 C9 118.4(7)
C8 C15 C16 118.7(7)
C9 C15 C16 122.8(7)
O2 C16 O1 123.3(8)
O2 C16 C15 126.8(8)
O1 C16 C15 109.8(7)
C18 C17 O1 109.0(11)
C18 C17 H17A 109.9
O1 C17 H17A 109.9
C18 C17 H17B 109.9
O1 C17 H17B 109.9
H17A C17 H17B 108.3
C17 C18 H18A 109.5
C17 C18 H18B 109.5
H18A C18 H18B 109.5
C17 C18 H18C 109.5
H18A C18 H18C 109.5
H18B C18 H18C 109.5
C20 C19 C24 116.8(7)
C20 C19 Ir1 128.3(6)
C24 C19 Ir1 114.9(6)
C21 C20 C19 120.6(8)
C21 C20 H20 119.7
C19 C20 H20 119.7
C20 C21 C22 122.8(8)
C20 C21 H21 118.6
C22 C21 H21 118.6
C23 C22 C21 118.3(8)
C23 C22 H22 120.9
C21 C22 H22 120.9
C22 C23 C24 120.5(8)
C22 C23 H23 119.7
C24 C23 H23 119.7
C23 C24 C19 121.1(8)
C23 C24 C25 124.4(7)
C19 C24 C25 114.5(7)
N2 C25 C26 121.0(7)
N2 C25 C24 116.0(7)
C26 C25 C24 122.4(7)
C27 C26 C25 120.4(7)
C27 C26 H26 119.8
C25 C26 H26 119.8
C26 C27 C28 119.4(7)
C26 C27 C34 116.9(8)
C28 C27 C34 123.5(8)
C29 C28 C33 119.2(8)
C29 C28 C27 123.4(7)
C33 C28 C27 117.3(7)
C30 C29 C28 120.0(8)
C30 C29 H29 120.0
C28 C29 H29 120.0
C29 C30 C31 120.2(8)
C29 C30 H30 119.9
C31 C30 H30 119.9
C32 C31 C30 120.8(8)
C32 C31 H31 119.6
C30 C31 H31 119.6
C31 C32 C33 120.1(8)
C31 C32 H32 119.9
C33 C32 H32 119.9
N2 C33 C28 121.2(7)
N2 C33 C32 119.7(7)
C28 C33 C32 119.0(7)
O4 C34 O3 123.0(7)
O4 C34 C27 121.9(8)
O3 C34 C27 115.0(8)
O3 C35 C36 107.4(9)
O3 C35 H35A 110.2
C36 C35 H35A 110.2
O3 C35 H35B 110.2
C36 C35 H35B 110.2
H35A C35 H35B 108.5
C35 C36 H36A 109.5
C35 C36 H36B 109.5
H36A C36 H36B 109.5
C35 C36 H36C 109.5
H36A C36 H36C 109.5
H36B C36 H36C 109.5
N3 C37 C38 123.0(8)
N3 C37 H37 118.5
C38 C37 H37 118.5
C39 C38 C37 121.2(8)
C39 C38 H38 119.4
C37 C38 H38 119.4
C38 C39 C40 117.6(8)
C38 C39 C49 120.7(7)
C40 C39 C49 121.7(7)
C41 C40 C39 117.7(7)
C41 C40 C42 117.3(7)
C39 C40 C42 124.9(7)
N3 C41 C40 123.0(7)
N3 C41 C45 116.5(7)
C40 C41 C45 120.4(7)
C43 C42 C40 121.8(8)
C43 C42 H42 119.1
C40 C42 H42 119.1
C42 C43 C44 121.9(8)
C42 C43 H43 119.0
C44 C43 H43 119.0
C45 C44 C46 118.1(7)
C45 C44 C43 117.4(7)
C46 C44 C43 124.5(8)
N4 C45 C44 123.7(7)
N4 C45 C41 115.6(7)
C44 C45 C41 120.6(7)
C47 C46 C44 116.9(7)
C47 C46 C55 120.4(7)
C44 C46 C55 122.7(7)
C48 C47 C46 122.2(7)
C48 C47 H47 118.9
C46 C47 H47 118.9
N4 C48 C47 122.5(7)
N4 C48 H48 118.8
C47 C48 H48 118.8
C54 C49 C50 119.0(8)
C54 C49 C39 121.8(8)
C50 C49 C39 119.2(8)
C51 C50 C49 120.7(9)
C51 C50 H50 119.6
C49 C50 H50 119.6
C50 C51 C52 119.8(10)
C50 C51 H51 120.1
C52 C51 H51 120.1
C53 C52 C51 121.1(9)
C53 C52 H52 119.4
C51 C52 H52 119.4
C52 C53 C54 119.1(9)
C52 C53 H53 120.5
C54 C53 H53 120.5
C49 C54 C53 120.2(9)
C49 C54 H54 119.9
C53 C54 H54 119.9
C60 C55 C56 119.4(8)
C60 C55 C46 119.1(8)
C56 C55 C46 121.4(8)
C57 C56 C55 119.1(8)
C57 C56 H56 120.4
C55 C56 H56 120.4
C56 C57 C58 120.3(9)
C56 C57 H57 119.9
C58 C57 H57 119.9
C59 C58 C57 120.6(8)
C59 C58 H58 119.7
C57 C58 H58 119.7
C60 C59 C58 119.3(9)
C60 C59 H59 120.4
C58 C59 H59 120.4
C59 C60 C55 121.2(9)
C59 C60 H60 119.4
C55 C60 H60 119.4
C62 C61 H61A 109.5
C62 C61 H61B 109.5
H61A C61 H61B 109.5
C62 C61 H61C 109.5
H61A C61 H61C 109.5
H61B C61 H61C 109.5
O5 C62 C61 112.0(12)
O5 C62 H62A 109.2
C61 C62 H62A 109.2
O5 C62 H62B 109.2
C61 C62 H62B 109.2
H62A C62 H62B 107.9
O5 C63 C64 111.4(13)
O5 C63 H63A 109.4
C64 C63 H63A 109.4
O5 C63 H63B 109.3
C64 C63 H63B 109.4
H63A C63 H63B 108.0
C63 C64 H64A 109.5
C63 C64 H64B 109.5
H64A C64 H64B 109.5
C63 C64 H64C 109.5
H64A C64 H64C 109.5
H64B C64 H64C 109.5
N5 C65 C66 168(3)
C65 C66 H66A 109.5
C65 C66 H66B 109.5
H66A C66 H66B 109.5
C65 C66 H66C 109.5
H66A C66 H66C 109.5
H66B C66 H66C 109.5
C7 N1 C14 118.7(6)
C7 N1 Ir1 113.1(5)
C14 N1 Ir1 128.1(5)
C25 N2 C33 118.7(7)
C25 N2 Ir1 112.5(5)
C33 N2 Ir1 125.7(5)
C37 N3 C41 117.3(7)
C37 N3 Ir1 124.8(5)
C41 N3 Ir1 114.2(5)
C48 N4 C45 116.5(7)
C48 N4 Ir1 126.9(5)
C45 N4 Ir1 116.5(5)
C16 O1 C17 117.4(8)
C34 O3 C35 116.6(7)
C62 O5 C63 116.9(12)
C1 Ir1 C19 88.8(3)
C1 Ir1 N1 79.4(3)
C19 Ir1 N1 94.4(3)
C1 Ir1 N2 96.9(3)
C19 Ir1 N2 79.9(3)
N1 Ir1 N2 173.3(2)
C1 Ir1 N4 95.8(3)
C19 Ir1 N4 174.9(3)
N1 Ir1 N4 84.4(2)
N2 Ir1 N4 101.6(2)
C1 Ir1 N3 168.0(3)
C19 Ir1 N3 100.4(3)
N1 Ir1 N3 107.3(2)
N2 Ir1 N3 77.4(2)
N4 Ir1 N3 75.4(2)
F2 P1 F3 89.1(5)
F2 P1 F1 89.9(6)
F3 P1 F1 88.8(5)
F2 P1 F4 88.5(6)
F3 P1 F4 92.3(6)
F1 P1 F4 178.1(6)
F2 P1 F5 177.8(6)
F3 P1 F5 91.7(5)
F1 P1 F5 92.2(5)
F4 P1 F5 89.4(5)
F2 P1 F6 90.5(5)
F3 P1 F6 179.4(5)
F1 P1 F6 90.7(6)
F4 P1 F6 88.2(6)
F5 P1 F6 88.8(5)

loop_
_geom_bond_atom_site_label_1
_geom_bond_atom_site_label_2
_geom_bond_distance
C1 C6 1.406(10)
C1 C2 1.412(11)
C1 Ir1 1.982(8)
C2 C3 1.387(11)
C2 H2 0.9300
C3 C4 1.391(11)
C3 H3 0.9300
C4 C5 1.395(11)
C4 H4 0.9300
C5 C6 1.396(11)
C5 H5 0.9300
C6 C7 1.456(11)
C7 N1 1.351(10)
C7 C8 1.416(11)
C8 C15 1.369(12)
C8 H8 0.9300
C9 C14 1.413(11)
C9 C10 1.426(11)
C9 C15 1.436(11)
C10 C11 1.367(12)
C10 H10 0.9300
C11 C12 1.408(12)
C11 H11 0.9300
C12 C13 1.369(12)
C12 H12 0.9300
C13 C14 1.398(11)
C13 H13 0.9300
C14 N1 1.402(10)
C15 C16 1.499(11)
C16 O2 1.176(10)
C16 O1 1.330(10)
C17 C18 1.432(19)
C17 O1 1.489(12)
C17 H17A 0.9700
C17 H17B 0.9700
C18 H18A 0.9600
C18 H18B 0.9600
C18 H18C 0.9600
C19 C20 1.409(12)
C19 C24 1.411(11)
C19 Ir1 2.000(8)
C20 C21 1.368(11)
C20 H20 0.9300
C21 C22 1.381(12)
C21 H21 0.9300
C22 C23 1.373(12)
C22 H22 0.9300
C23 C24 1.407(11)
C23 H23 0.9300
C24 C25 1.444(11)
C25 N2 1.342(9)
C25 C26 1.422(11)
C26 C27 1.356(11)
C26 H26 0.9300
C27 C28 1.430(11)
C27 C34 1.482(11)
C28 C29 1.407(12)
C28 C33 1.416(11)
C29 C30 1.377(13)
C29 H29 0.9300
C30 C31 1.402(12)
C30 H30 0.9300
C31 C32 1.359(12)
C31 H31 0.9300
C32 C33 1.416(11)
C32 H32 0.9300
C33 N2 1.394(10)
C34 O4 1.244(11)
C34 O3 1.303(10)
C35 O3 1.465(10)
C35 C36 1.495(15)
C35 H35A 0.9700
C35 H35B 0.9700
C36 H36A 0.9600
C36 H36B 0.9600
C36 H36C 0.9600
C37 N3 1.335(10)
C37 C38 1.390(12)
C37 H37 0.9300
C38 C39 1.376(12)
C38 H38 0.9300
C39 C40 1.428(11)
C39 C49 1.487(11)
C40 C41 1.411(11)
C40 C42 1.435(11)
C41 N3 1.374(9)
C41 C45 1.446(11)
C42 C43 1.360(11)
C42 H42 0.9300
C43 C44 1.437(11)
C43 H43 0.9300
C44 C45 1.402(11)
C44 C46 1.416(11)
C45 N4 1.371(10)
C46 C47 1.377(11)
C46 C55 1.479(11)
C47 C48 1.375(11)
C47 H47 0.9300
C48 N4 1.349(10)
C48 H48 0.9300
C49 C54 1.393(12)
C49 C50 1.396(12)
C50 C51 1.376(13)
C50 H50 0.9300
C51 C52 1.384(13)
C51 H51 0.9300
C52 C53 1.374(13)
C52 H52 0.9300
C53 C54 1.409(12)
C53 H53 0.9300
C54 H54 0.9300
C55 C60 1.397(11)
C55 C56 1.406(12)
C56 C57 1.388(12)
C56 H56 0.9300
C57 C58 1.394(13)
C57 H57 0.9300
C58 C59 1.386(13)
C58 H58 0.9300
C59 C60 1.373(12)
C59 H59 0.9300
C60 H60 0.9300
C61 C62 1.499(19)
C61 H61A 0.9600
C61 H61B 0.9600
C61 H61C 0.9600
C62 O5 1.418(15)
C62 H62A 0.9700
C62 H62B 0.9700
C63 O5 1.480(18)
C63 C64 1.53(2)
C63 H63A 0.9700
C63 H63B 0.9700
C64 H64A 0.9600
C64 H64B 0.9600
C64 H64C 0.9600
C65 N5 1.08(2)
C65 C66 1.48(3)
C66 H66A 0.9600
C66 H66B 0.9600
C66 H66C 0.9600
N1 Ir1 2.076(6)
N2 Ir1 2.108(7)
N3 Ir1 2.191(6)
N4 Ir1 2.153(6)
P1 F2 1.547(8)
P1 F3 1.555(7)
P1 F1 1.555(9)
P1 F4 1.557(9)
P1 F5 1.559(7)
P1 F6 1.597(7)
